data_4115844
loop_
_publ_author_name
'K. C. Kumara Swamy'
'Sudha Kumaraswamy'
'Praveen Kommana'

_publ_section_title
;
 Very Strong C-H...O, N-H...O, and O-H...O Hydrogen Bonds Involving a
 Cyclic Phosphate
;
_journal_name_full 'Journal of the American Chemical Society'
_journal_page_first 12642
_journal_page_last 12649
_journal_paper_doi 10.1021/ja010713x
_journal_volume 123
_journal_year 2001
_chemical_formula_sum 'C32 H42 N4 O4.5 P'
_chemical_formula_weight 585.67
_chemical_name_systematic
; 
 ? 
;
_space_group_IT_number 15
_symmetry_cell_setting monoclinic
_symmetry_space_group_name_Hall '-C 2yc'
_symmetry_space_group_name_H-M 'C 1 2/c 1'
_atom_sites_solution_hydrogens geom
_atom_sites_solution_primary direct
_atom_sites_solution_secondary difmap
_audit_creation_method SHELXL-97
_cell_angle_alpha 90.00
_cell_angle_beta 95.301(14)
_cell_angle_gamma 90.00
_cell_formula_units_Z 8
_cell_length_a 23.6647(19)
_cell_length_b 12.624(2)
_cell_length_c 22.149(5)
_cell_measurement_temperature 293(2)
_cell_volume 6588.6(19)
_computing_structure_refinement 'SHELXL-97 (Sheldrick, 1997)'
_computing_structure_solution 'SHELXS-97 (Sheldrick, 1990)'
_diffrn_ambient_temperature 293(2)
_diffrn_measured_fraction_theta_full 0.476
_diffrn_measured_fraction_theta_max 0.476
_diffrn_radiation_monochromator graphite
_diffrn_radiation_source 'fine-focus sealed tube'
_diffrn_radiation_type MoK\a
_diffrn_radiation_wavelength 0.71073
_diffrn_reflns_av_R_equivalents 0.0217
_diffrn_reflns_av_sigmaI/netI 0.0478
_diffrn_reflns_limit_h_max 28
_diffrn_reflns_limit_h_min 0
_diffrn_reflns_limit_k_max 14
_diffrn_reflns_limit_k_min 0
_diffrn_reflns_limit_l_max 26
_diffrn_reflns_limit_l_min -26
_diffrn_reflns_number 5915
_diffrn_reflns_theta_full 24.97
_diffrn_reflns_theta_max 24.97
_diffrn_reflns_theta_min 1.73
_exptl_absorpt_coefficient_mu 0.125
_exptl_absorpt_correction_type none
_exptl_crystal_colour 'dark red '
_exptl_crystal_density_diffrn 1.181
_exptl_crystal_description 'rhombus shape '
_exptl_crystal_F_000 2504
_exptl_crystal_size_max 0.40
_exptl_crystal_size_mid 0.30
_exptl_crystal_size_min 0.20
_refine_diff_density_max 0.298
_refine_diff_density_min -0.303
_refine_diff_density_rms 0.050
_refine_ls_extinction_coef 0.00101(19)
_refine_ls_extinction_expression Fc^*^=kFc[1+0.001xFc^2^\l^3^/sin(2\q)]^-1/4^
_refine_ls_extinction_method SHELXL
_refine_ls_goodness_of_fit_ref 1.042
_refine_ls_hydrogen_treatment mixed
_refine_ls_matrix_type full
_refine_ls_number_parameters 398
_refine_ls_number_reflns 5776
_refine_ls_number_restraints 3
_refine_ls_restrained_S_all 1.046
_refine_ls_R_factor_all 0.1143
_refine_ls_R_factor_gt 0.0561
_refine_ls_shift/su_max 0.001
_refine_ls_shift/su_mean 0.000
_refine_ls_structure_factor_coef Fsqd
_refine_ls_weighting_details 'w=1/[\s^2^(Fo^2^)+(0.0750P)^2^+5.9107P] where P=(Fo^2^+2Fc^2^)/3'
_refine_ls_weighting_scheme calc
_refine_ls_wR_factor_gt 0.1404
_refine_ls_wR_factor_ref 0.1783
_reflns_number_gt 2843
_reflns_number_total 5776
_reflns_threshold_expression >2sigma(I)
_cod_data_source_file ja010713x_06.cif
_cod_data_source_block compd3
_cod_depositor_comments
;
The following automatic conversions were performed:

'_refine_ls_weighting_scheme' value 'calc
w=1/[\s^2^(Fo^2^)+(0.0750P)^2^+5.9107P] where P=(Fo^2^+2Fc^2^)/3' was
changed to 'calc'. New tag '_refine_ls_weighting_details' was
created. The value of the new tag was set to
'w=1/[\s^2^(Fo^2^)+(0.0750P)^2^+5.9107P] where P=(Fo^2^+2Fc^2^)/3'.

Automatic conversion script
Id: cif_fix_values 3143 2015-03-26 13:38:13Z robertas 
;
_cod_original_cell_volume 6588(2)
_cod_original_formula_sum 'C32 H42 N4 O4.50 P'
_cod_database_code 4115844

loop_
_symmetry_equiv_pos_as_xyz
'x, y, z'
'-x, y, -z+1/2'
'x+1/2, y+1/2, z'
'-x+1/2, y+1/2, -z+1/2'
'-x, -y, -z'
'x, -y, z-1/2'
'-x+1/2, -y+1/2, -z'
'x+1/2, -y+1/2, z-1/2'

loop_
_atom_site_label
_atom_site_type_symbol
_atom_site_fract_x
_atom_site_fract_y
_atom_site_fract_z
_atom_site_U_iso_or_equiv
_atom_site_adp_type
_atom_site_occupancy
_atom_site_calc_flag
_atom_site_refinement_flags
P P 0.27389(3) 0.91434(7) 0.12171(4) 0.0506(3) Uani 1 d .
O1 O 0.27910(9) 0.82851(18) 0.17602(10) 0.0552(6) Uani 1 d .
O2 O 0.31719(9) 1.00727(16) 0.14433(10) 0.0532(6) Uani 1 d .
O3 O 0.21703(9) 0.96008(19) 0.12046(11) 0.0674(7) Uani 1 d .
O4 O 0.29297(9) 0.86464(16) 0.06640(9) 0.0509(6) Uani 1 d .
C1 C 0.31747(14) 0.7442(3) 0.17707(14) 0.0512(8) Uani 1 d .
C2 C 0.29801(14) 0.6409(3) 0.16508(15) 0.0552(9) Uani 1 d .
C3 C 0.33926(16) 0.5640(3) 0.16331(16) 0.0652(10) Uani 1 d .
H3 H 0.3276 0.4949 0.1547 0.078 Uiso 1 calc R
C4 C 0.39724(16) 0.5835(3) 0.17360(17) 0.0681(10) Uani 1 d .
C5 C 0.41347(15) 0.6848(3) 0.19092(17) 0.0669(10) Uani 1 d .
H5 H 0.4517 0.6989 0.2015 0.080 Uiso 1 calc R
C6 C 0.37445(14) 0.7660(3) 0.19292(14) 0.0539(9) Uani 1 d .
C7 C 0.39331(15) 0.8753(3) 0.21427(15) 0.0617(10) Uani 1 d .
H7A H 0.3622 0.9095 0.2322 0.074 Uiso 1 calc R
H7B H 0.4245 0.8681 0.2457 0.074 Uiso 1 calc R
C8 C 0.41205(14) 0.9457(3) 0.16485(15) 0.0537(9) Uani 1 d .
C9 C 0.46864(15) 0.9482(3) 0.15243(17) 0.0655(10) Uani 1 d .
H9 H 0.4947 0.9042 0.1742 0.079 Uiso 1 calc R
C10 C 0.48693(15) 1.0140(3) 0.10894(19) 0.0682(10) Uani 1 d .
C11 C 0.44824(15) 1.0822(3) 0.08003(17) 0.0665(10) Uani 1 d .
H11 H 0.4610 1.1294 0.0520 0.080 Uiso 1 calc R
C12 C 0.39114(14) 1.0851(3) 0.09003(15) 0.0551(9) Uani 1 d .
C13 C 0.37410(13) 1.0117(3) 0.13154(14) 0.0492(8) Uani 1 d .
C14 C 0.23416(15) 0.6110(3) 0.15830(17) 0.0621(10) Uani 1 d .
C15 C 0.20644(18) 0.6472(4) 0.2149(2) 0.0924(14) Uani 1 d .
H15A H 0.2243 0.6119 0.2500 0.139 Uiso 1 calc R
H15B H 0.1668 0.6301 0.2103 0.139 Uiso 1 calc R
H15C H 0.2110 0.7224 0.2198 0.139 Uiso 1 calc R
C16 C 0.20354(16) 0.6622(3) 0.10210(18) 0.0775(12) Uani 1 d .
H16A H 0.1648 0.6387 0.0975 0.116 Uiso 1 calc R
H16B H 0.2220 0.6422 0.0670 0.116 Uiso 1 calc R
H16C H 0.2046 0.7378 0.1064 0.116 Uiso 1 calc R
C17 C 0.22555(19) 0.4914(3) 0.1531(2) 0.0977(15) Uani 1 d .
H17A H 0.2445 0.4573 0.1881 0.146 Uiso 1 calc R
H17B H 0.2410 0.4661 0.1172 0.146 Uiso 1 calc R
H17C H 0.1857 0.4756 0.1508 0.146 Uiso 1 calc R
C18 C 0.44093(19) 0.4977(4) 0.1688(2) 0.1014(16) Uani 1 d .
H18A H 0.4782 0.5281 0.1742 0.152 Uiso 1 calc R
H18B H 0.4353 0.4651 0.1295 0.152 Uiso 1 calc R
H18C H 0.4371 0.4453 0.1995 0.152 Uiso 1 calc R
C19 C 0.54869(17) 1.0154(4) 0.0951(2) 0.1046(16) Uani 1 d .
H19A H 0.5671 1.0772 0.1130 0.157 Uiso 1 calc R
H19B H 0.5505 1.0170 0.0520 0.157 Uiso 1 calc R
H19C H 0.5675 0.9530 0.1116 0.157 Uiso 1 calc R
C20 C 0.35108(16) 1.1690(3) 0.05953(18) 0.0672(10) Uani 1 d .
C21 C 0.32438(19) 1.2336(3) 0.1078(2) 0.0927(14) Uani 1 d .
H21A H 0.3018 1.1880 0.1305 0.139 Uiso 1 calc R
H21B H 0.3008 1.2881 0.0885 0.139 Uiso 1 calc R
H21C H 0.3538 1.2654 0.1346 0.139 Uiso 1 calc R
C22 C 0.3833(2) 1.2473(4) 0.0225(2) 0.1131(18) Uani 1 d .
H22A H 0.3578 1.3018 0.0065 0.170 Uiso 1 calc R
H22B H 0.3985 1.2106 -0.0104 0.170 Uiso 1 calc R
H22C H 0.4137 1.2787 0.0480 0.170 Uiso 1 calc R
C23 C 0.3048(2) 1.1174(3) 0.0172(2) 0.1033(17) Uani 1 d .
H23A H 0.2798 1.0781 0.0407 0.155 Uiso 1 calc R
H23B H 0.3217 1.0704 -0.0100 0.155 Uiso 1 calc R
H23C H 0.2836 1.1712 -0.0056 0.155 Uiso 1 calc R
N1 N 0.36311(13) 0.7279(2) 0.03217(13) 0.0559(8) Uani 1 d .
HN1 H 0.3351(18) 0.781(3) 0.0495(18) 0.103(14) Uiso 1 d .
C24 C 0.43890(14) 0.5796(3) 0.00470(15) 0.0561(9) Uani 1 d .
C25 C 0.45766(15) 0.6718(3) 0.03302(17) 0.0652(10) Uani 1 d .
H25 H 0.4962 0.6838 0.0429 0.078 Uiso 1 calc R
C26 C 0.41820(16) 0.7451(3) 0.04618(16) 0.0640(10) Uani 1 d .
H26 H 0.4300 0.8080 0.0652 0.077 Uiso 1 calc R
C27 C 0.34468(15) 0.6401(3) 0.00430(16) 0.0625(10) Uani 1 d .
H27 H 0.3060 0.6303 -0.0055 0.075 Uiso 1 calc R
C28 C 0.38210(14) 0.5639(3) -0.01021(17) 0.0646(10) Uani 1 d .
H28 H 0.3692 0.5023 -0.0299 0.078 Uiso 1 calc R
N2 N 0.47541(11) 0.4943(3) -0.01034(14) 0.0697(9) Uani 1 d .
C30 C 0.1099(3) 1.2065(4) 0.1481(2) 0.0964(16) Uani 1 d .
C29 C 0.1716(2) 1.1931(5) 0.1577(3) 0.129(2) Uani 1 d .
H29A H 0.1895 1.2344 0.1284 0.193 Uiso 1 calc R
H29B H 0.1810 1.1197 0.1531 0.193 Uiso 1 calc R
H29C H 0.1849 1.2163 0.1978 0.193 Uiso 1 calc R
N3 N 0.0644(2) 1.2217(5) 0.1411(2) 0.148(2) Uani 1 d .
O5 O 0.0347(6) 0.6873(9) 0.2576(6) 0.235(8) Uani 0.50 d P
C32 C 0.0683(5) 0.8463(7) 0.1462(5) 0.197(5) Uani 1 d D
N4 N 0.0366(6) 0.7901(9) 0.1320(8) 0.335(8) Uani 1 d D
C31 C 0.1130(4) 0.9157(8) 0.1874(5) 0.239(6) Uani 1 d D
H31A H 0.0972 0.9844 0.1938 0.358 Uiso 1 calc R
H31B H 0.1471 0.9233 0.1674 0.358 Uiso 1 calc R
H31C H 0.1217 0.8812 0.2257 0.358 Uiso 1 calc R
HO5 H 0.0289(17) 0.721(3) 0.212(2) 0.092(12) Uiso 1 d .

loop_
_atom_site_aniso_label
_atom_site_aniso_U_11
_atom_site_aniso_U_22
_atom_site_aniso_U_33
_atom_site_aniso_U_23
_atom_site_aniso_U_13
_atom_site_aniso_U_12
P 0.0330(5) 0.0531(5) 0.0651(6) -0.0125(4) 0.0012(4) 0.0039(4)
O1 0.0419(13) 0.0612(14) 0.0635(14) -0.0077(11) 0.0102(11) -0.0040(11)
O2 0.0378(13) 0.0539(13) 0.0675(14) -0.0148(11) 0.0023(10) 0.0004(11)
O3 0.0312(13) 0.0707(16) 0.1001(19) -0.0204(14) 0.0053(12) 0.0121(12)
O4 0.0431(13) 0.0527(13) 0.0558(13) -0.0102(10) -0.0012(10) 0.0097(11)
C1 0.046(2) 0.058(2) 0.0502(18) 0.0013(16) 0.0063(15) 0.0016(17)
C2 0.049(2) 0.060(2) 0.056(2) 0.0021(16) 0.0026(16) -0.0040(18)
C3 0.061(3) 0.060(2) 0.073(2) 0.0058(18) -0.0021(19) -0.002(2)
C4 0.062(3) 0.064(2) 0.077(3) 0.014(2) 0.001(2) 0.012(2)
C5 0.042(2) 0.079(3) 0.076(2) 0.016(2) -0.0098(18) 0.001(2)
C6 0.043(2) 0.066(2) 0.0508(18) 0.0077(16) -0.0053(15) -0.0027(18)
C7 0.049(2) 0.077(2) 0.056(2) -0.0021(18) -0.0118(17) -0.0113(19)
C8 0.041(2) 0.058(2) 0.060(2) -0.0083(17) -0.0078(16) -0.0072(17)
C9 0.041(2) 0.068(2) 0.083(3) 0.000(2) -0.0143(19) -0.0027(19)
C10 0.041(2) 0.069(2) 0.094(3) -0.001(2) 0.005(2) -0.0102(19)
C11 0.054(2) 0.067(2) 0.079(2) 0.008(2) 0.0081(19) -0.005(2)
C12 0.049(2) 0.053(2) 0.063(2) -0.0040(17) 0.0000(17) -0.0022(17)
C13 0.0347(18) 0.054(2) 0.0578(19) -0.0124(16) -0.0033(15) -0.0003(16)
C14 0.049(2) 0.065(2) 0.072(2) 0.0042(19) 0.0027(18) -0.0143(18)
C15 0.067(3) 0.114(4) 0.099(3) -0.005(3) 0.025(2) -0.033(3)
C16 0.051(2) 0.093(3) 0.085(3) 0.001(2) -0.012(2) -0.019(2)
C17 0.073(3) 0.074(3) 0.142(4) 0.008(3) -0.011(3) -0.028(2)
C18 0.082(3) 0.082(3) 0.138(4) 0.015(3) 0.000(3) 0.028(3)
C19 0.048(3) 0.121(4) 0.147(4) 0.011(3) 0.019(3) -0.004(3)
C20 0.064(2) 0.054(2) 0.081(3) 0.0067(19) -0.003(2) 0.0043(19)
C21 0.089(3) 0.070(3) 0.118(4) -0.006(3) 0.007(3) 0.022(2)
C22 0.118(4) 0.088(3) 0.133(4) 0.046(3) 0.010(3) 0.010(3)
C23 0.109(4) 0.078(3) 0.111(4) 0.008(3) -0.049(3) 0.009(3)
N1 0.0452(18) 0.0614(19) 0.0608(17) -0.0042(15) 0.0033(14) 0.0160(15)
C24 0.045(2) 0.063(2) 0.061(2) -0.0073(17) 0.0048(16) 0.0175(18)
C25 0.039(2) 0.074(2) 0.081(3) -0.016(2) 0.0015(18) 0.0095(19)
C26 0.053(2) 0.066(2) 0.073(2) -0.0190(19) 0.0034(19) 0.007(2)
C27 0.039(2) 0.072(2) 0.075(2) -0.007(2) -0.0015(17) 0.0113(19)
C28 0.044(2) 0.065(2) 0.083(3) -0.0129(19) -0.0015(18) 0.0117(19)
N2 0.0479(18) 0.078(2) 0.082(2) -0.0170(17) 0.0004(16) 0.0150(18)
C30 0.096(4) 0.111(4) 0.079(3) -0.014(3) -0.011(3) 0.027(3)
C29 0.099(4) 0.145(5) 0.138(5) -0.039(4) -0.010(3) 0.043(4)
N3 0.091(3) 0.209(6) 0.139(4) -0.027(4) -0.025(3) 0.019(4)
O5 0.36(2) 0.202(10) 0.149(9) 0.092(9) 0.060(13) 0.044(10)
C32 0.268(14) 0.126(7) 0.218(10) 0.078(7) 0.138(10) 0.059(8)
N4 0.285(13) 0.180(10) 0.54(2) -0.090(11) 0.009(12) -0.060(9)
C31 0.203(10) 0.243(11) 0.291(12) -0.097(10) 0.133(9) -0.085(8)

loop_
_atom_type_symbol
_atom_type_description
_atom_type_scat_dispersion_real
_atom_type_scat_dispersion_imag
_atom_type_scat_source
C C 0.0033 0.0016 'International Tables Vol C Tables 4.2.6.8 and 6.1.1.4'
H H 0.0000 0.0000 'International Tables Vol C Tables 4.2.6.8 and 6.1.1.4'
N N 0.0061 0.0033 'International Tables Vol C Tables 4.2.6.8 and 6.1.1.4'
O O 0.0106 0.0060 'International Tables Vol C Tables 4.2.6.8 and 6.1.1.4'
P P 0.1023 0.0942 'International Tables Vol C Tables 4.2.6.8 and 6.1.1.4'

loop_
_geom_angle_atom_site_label_1
_geom_angle_atom_site_label_2
_geom_angle_atom_site_label_3
_geom_angle
_geom_angle_site_symmetry_1
_geom_angle_site_symmetry_3
O3 P O4 120.07(14) . .
O3 P O2 106.07(13) . .
O4 P O2 109.42(12) . .
O3 P O1 106.60(14) . .
O4 P O1 108.86(12) . .
O2 P O1 104.77(12) . .
C1 O1 P 121.87(19) . .
C13 O2 P 124.22(19) . .
C6 C1 O1 117.8(3) . .
C6 C1 C2 121.8(3) . .
O1 C1 C2 120.3(3) . .
C3 C2 C1 116.1(3) . .
C3 C2 C14 120.8(3) . .
C1 C2 C14 123.1(3) . .
C2 C3 C4 124.1(4) . .
C5 C4 C3 117.0(3) . .
C5 C4 C18 120.7(4) . .
C3 C4 C18 122.3(4) . .
C4 C5 C6 121.8(3) . .
C5 C6 C1 118.7(3) . .
C5 C6 C7 120.5(3) . .
C1 C6 C7 120.8(3) . .
C8 C7 C6 114.1(3) . .
C13 C8 C9 117.9(3) . .
C13 C8 C7 121.4(3) . .
C9 C8 C7 120.7(3) . .
C10 C9 C8 121.6(3) . .
C11 C10 C9 117.9(3) . .
C11 C10 C19 120.7(4) . .
C9 C10 C19 121.3(4) . .
C10 C11 C12 124.0(4) . .
C11 C12 C13 115.7(3) . .
C11 C12 C20 121.2(3) . .
C13 C12 C20 123.0(3) . .
C8 C13 C12 122.6(3) . .
C8 C13 O2 117.1(3) . .
C12 C13 O2 120.1(3) . .
C16 C14 C17 107.9(3) . .
C16 C14 C15 109.5(3) . .
C17 C14 C15 106.9(4) . .
C16 C14 C2 111.2(3) . .
C17 C14 C2 111.7(3) . .
C15 C14 C2 109.5(3) . .
C23 C20 C21 109.8(4) . .
C23 C20 C22 108.2(4) . .
C21 C20 C22 106.8(4) . .
C23 C20 C12 110.9(3) . .
C21 C20 C12 109.8(3) . .
C22 C20 C12 111.3(3) . .
C27 N1 C26 121.3(3) . .
C28 C24 C25 120.0(3) . .
C28 C24 N2 115.7(3) . .
C25 C24 N2 124.3(3) . .
C26 C25 C24 118.2(3) . .
N1 C26 C25 121.0(3) . .
N1 C27 C28 120.5(3) . .
C27 C28 C24 119.0(3) . .
N2 N2 C24 113.4(4) 5_665 .
N3 C30 C29 176.6(7) . .
HO5 O5 O5 77(2) . 2
N4 C32 C31 162.4(14) . .

loop_
_geom_bond_atom_site_label_1
_geom_bond_atom_site_label_2
_geom_bond_distance
_geom_bond_site_symmetry_2
P O3 1.462(2) .
P O4 1.483(2) .
P O2 1.607(2) .
P O1 1.615(2) .
O1 C1 1.398(4) .
O2 C13 1.403(4) .
C1 C6 1.389(4) .
C1 C2 1.399(5) .
C2 C3 1.380(5) .
C2 C14 1.551(5) .
C3 C4 1.392(5) .
C4 C5 1.380(5) .
C4 C18 1.508(5) .
C5 C6 1.383(5) .
C6 C7 1.513(5) .
C7 C8 1.508(5) .
C8 C13 1.387(4) .
C8 C9 1.392(5) .
C9 C10 1.372(5) .
C10 C11 1.371(5) .
C10 C19 1.521(5) .
C11 C12 1.390(5) .
C12 C13 1.391(5) .
C12 C20 1.536(5) .
C14 C16 1.524(5) .
C14 C17 1.527(5) .
C14 C15 1.538(5) .
C20 C23 1.521(5) .
C20 C21 1.527(5) .
C20 C22 1.532(6) .
N1 C27 1.323(4) .
N1 C26 1.330(4) .
C24 C28 1.369(4) .
C24 C25 1.376(5) .
C24 N2 1.439(4) .
C25 C26 1.365(5) .
C27 C28 1.366(5) .
N2 N2 1.219(5) 5_665
C30 N3 1.090(6) .
C30 C29 1.466(7) .
O5 HO5 1.10(4) .
O5 O5 1.64(3) 2
C32 N4 1.058(12) .
C32 C31 1.594(11) .

loop_
_geom_hbond_atom_site_label_D
_geom_hbond_atom_site_label_H
_geom_hbond_atom_site_label_A
_geom_hbond_distance_DH
_geom_hbond_distance_HA
_geom_hbond_distance_DA
_geom_hbond_angle_DHA
N1 HN1 O4 1.04(5) 1.52(5) 2.558(3) 173(4)
C31 H31B O3 0.96 2.09 3.040(8) 172.2
O5 HO5 N4 1.10(4) 1.99(5) 3.07(2) 167(3)
C29 H29B O3 0.96 2.33 3.263(6) 164.2
